data_1509028
loop_
_publ_author_name
'Ferguson, R.B.'
'Wagemann, R.'
'Campbell, A.N.'

_publ_section_title
;
 The silver-indium system: Thermal analysis, photomicrography, electron
 microprobe, and X-ray powder diffraction results
;
_journal_name_full 'Canadian Journal of Chemistry'
_journal_page_first 1703
_journal_page_last 1715
_journal_paper_doi 10.1139/v70-281
_journal_volume 48
_journal_year 1970
_chemical_formula_sum 'Ag0.7 In0.3'
_chemical_name_systematic 'Silver indium (0.7/0.3) - HT'
_space_group_IT_number 194
_symmetry_space_group_name_Hall '-P 6c 2c'
_symmetry_space_group_name_H-M 'P 63/m m c'
_cell_angle_alpha 90
_cell_angle_beta 90
_cell_angle_gamma 120
_cell_formula_units_Z 2
_cell_length_a 2.961
_cell_length_b 2.961
_cell_length_c 4.778
_cell_volume 36.279
_citation_journal_id_ASTM CJCHAG
_cod_data_source_file silver0-1_155.cif
_cod_data_source_block Ag0.7In0.3
_cod_original_cell_volume 36.27885
_cod_database_code 1509028

loop_
_symmetry_equiv_pos_as_xyz
x,y,z
x-y,x,z+1/2
-y,x-y,z
-x,-y,z+1/2
-x+y,-x,z
y,-x+y,z+1/2
-y,-x,-z+1/2
x-y,-y,-z
x,x-y,-z+1/2
y,x,-z
-x+y,y,-z+1/2
-x,-x+y,-z
-x,-y,-z
-x+y,-x,-z-1/2
y,-x+y,-z
x,y,-z-1/2
x-y,x,-z
-y,x-y,-z-1/2
y,x,z-1/2
-x+y,y,z
-x,-x+y,z-1/2
-y,-x,z
x-y,-y,z-1/2
x,x-y,z

loop_
_atom_site_label
_atom_site_type_symbol
_atom_site_fract_x
_atom_site_fract_y
_atom_site_fract_z
_atom_site_occupancy
Ag1 Ag 0.3333 0.6667 0.25 0.7
In1 In 0.3333 0.6667 0.25 0.3
